data_2225951
loop_
_publ_author_name
'Wang, Yan-Fei'
'Zou, Hong-Li'
'Luo, Xu-Jian'
'Chen, Zhen-Feng'
'Liang, Hong'

_publ_section_title
;
 <i>trans</i>-Bis[4-amino-<i>N</i>-(pyrimidin-2-yl)benzenesulfonamidato]dipyridinecobalt(II)
 hemihydrate
;
_journal_coeditor_code PK2239
_journal_issue 5
_journal_name_full 'Acta Crystallographica Section E'
_journal_page_first m548
_journal_paper_doi 10.1107/S1600536810013802
_journal_volume 66
_journal_year 2010
_chemical_formula_iupac '[Co (C10 H9 N4 O2 S)2 (C5 H5 N)2], 0.5H2 O'
_chemical_formula_moiety 'C30 H28 Co N10 O4 S2, 0.5(H2 O)'
_chemical_formula_sum 'C30 H29 Co N10 O4.5 S2'
_chemical_formula_weight 724.68
_chemical_name_systematic
;
<i>trans</i>-Bis[4-amino-<i>N</i>-(pyrimidin-2-
yl)benzenesulfonamidato]dipyridinecobalt(II) hemihydrate
;
_space_group_IT_number 15
_symmetry_cell_setting monoclinic
_symmetry_space_group_name_Hall '-C 2yc'
_symmetry_space_group_name_H-M 'C 1 2/c 1'
_atom_sites_solution_hydrogens geom
_atom_sites_solution_primary direct
_atom_sites_solution_secondary difmap
_audit_creation_method SHELXL-97
_cell_angle_alpha 90.00
_cell_angle_beta 104.648(2)
_cell_angle_gamma 90.00
_cell_formula_units_Z 8
_cell_length_a 39.618(4)
_cell_length_b 11.2407(9)
_cell_length_c 14.5673(13)
_cell_measurement_reflns_used 11616
_cell_measurement_temperature 193(2)
_cell_measurement_theta_max 27.5
_cell_measurement_theta_min 3.0
_cell_volume 6276.5(10)
_computing_cell_refinement 'CrystalClear (Rigaku, 1999)'
_computing_data_collection 'CrystalClear (Rigaku, 1999)'
_computing_data_reduction 'CrystalStructure (Rigaku/MSC & Rigaku, 2000)'
_computing_molecular_graphics 'SHELXTL (Sheldrick, 2008)'
_computing_publication_material 'SHELXTL (Sheldrick, 2008)'
_computing_structure_refinement 'SHELXL97 (Sheldrick, 2008)'
_computing_structure_solution 'SHELXS97 (Sheldrick, 2008)'
_diffrn_ambient_temperature 193(2)
_diffrn_detector_area_resol_mean 7.31
_diffrn_measured_fraction_theta_full 0.998
_diffrn_measured_fraction_theta_max 0.998
_diffrn_measurement_device_type 'Rigaku Mercury'
_diffrn_measurement_method \w
_diffrn_radiation_monochromator graphite
_diffrn_radiation_source 'fine-focus sealed tube'
_diffrn_radiation_type MoK\a
_diffrn_radiation_wavelength 0.71070
_diffrn_reflns_av_R_equivalents 0.0508
_diffrn_reflns_av_sigmaI/netI 0.0516
_diffrn_reflns_limit_h_max 51
_diffrn_reflns_limit_h_min -51
_diffrn_reflns_limit_k_max 14
_diffrn_reflns_limit_k_min -12
_diffrn_reflns_limit_l_max 15
_diffrn_reflns_limit_l_min -18
_diffrn_reflns_number 34520
_diffrn_reflns_theta_full 27.48
_diffrn_reflns_theta_max 27.48
_diffrn_reflns_theta_min 3.01
_diffrn_standards_number 0
_exptl_absorpt_coefficient_mu 0.737
_exptl_absorpt_correction_T_max 0.917
_exptl_absorpt_correction_T_min 0.738
_exptl_absorpt_correction_type multi-scan
_exptl_absorpt_process_details '(REQAB; Jacobson, 1998)'
_exptl_crystal_colour red-brown
_exptl_crystal_density_diffrn 1.534
_exptl_crystal_density_method 'not measured'
_exptl_crystal_description block
_exptl_crystal_F_000 2992
_exptl_crystal_size_max 0.44
_exptl_crystal_size_mid 0.15
_exptl_crystal_size_min 0.12
_refine_diff_density_max 0.360
_refine_diff_density_min -0.519
_refine_ls_extinction_method none
_refine_ls_goodness_of_fit_ref 1.178
_refine_ls_hydrogen_treatment mixed
_refine_ls_matrix_type full
_refine_ls_number_parameters 434
_refine_ls_number_reflns 7188
_refine_ls_number_restraints 0
_refine_ls_restrained_S_all 1.178
_refine_ls_R_factor_all 0.0718
_refine_ls_R_factor_gt 0.0549
_refine_ls_shift/su_max 0.001
_refine_ls_shift/su_mean 0.000
_refine_ls_structure_factor_coef Fsqd
_refine_ls_weighting_details 'calc w=1/[\s^2^(Fo^2^)+(0.0270P)^2^+11.6654P] where P=(Fo^2^+2Fc^2^)/3'
_refine_ls_weighting_scheme calc
_refine_ls_wR_factor_gt 0.0974
_refine_ls_wR_factor_ref 0.1034
_reflns_number_gt 6038
_reflns_number_total 7188
_reflns_threshold_expression I>2\s(I)
_cod_data_source_file pk2239.cif
_cod_data_source_block I
_cod_original_cell_volume 6276.4(10)
_cod_original_sg_symbol_H-M 'C 2/c'
_cod_database_code 2225951
_cod_database_fobs_code 2225951

loop_
_symmetry_equiv_pos_as_xyz
'x, y, z'
'-x, y, -z+1/2'
'x+1/2, y+1/2, z'
'-x+1/2, y+1/2, -z+1/2'
'-x, -y, -z'
'x, -y, z-1/2'
'-x+1/2, -y+1/2, -z'
'x+1/2, -y+1/2, z-1/2'

loop_
_atom_site_type_symbol
_atom_site_label
_atom_site_fract_x
_atom_site_fract_y
_atom_site_fract_z
_atom_site_U_iso_or_equiv
_atom_site_adp_type
_atom_site_calc_flag
_atom_site_refinement_flags
_atom_site_occupancy
_atom_site_disorder_assembly
_atom_site_disorder_group
Co Co1 0.376102(9) 0.51879(3) 0.36763(2) 0.02249(10) Uani d . 1 . .
S S1 0.316541(17) 0.74751(6) 0.38330(4) 0.02182(14) Uani d . 1 . .
S S2 0.428760(18) 0.28343(6) 0.33767(4) 0.02344(15) Uani d . 1 . .
O O1 0.34287(5) 0.78002(16) 0.46799(12) 0.0283(4) Uani d . 1 . .
O O2 0.28292(5) 0.71697(16) 0.39809(13) 0.0278(4) Uani d . 1 . .
O O3 0.40112(5) 0.26443(17) 0.25308(13) 0.0339(5) Uani d . 1 . .
O O4 0.46383(5) 0.28960(17) 0.32502(14) 0.0327(5) Uani d . 1 . .
O O5 0.5000 0.1180(3) 0.2500 0.0491(9) Uani d S 1 . .
N N1 0.34102(6) 0.50839(19) 0.23097(15) 0.0232(5) Uani d . 1 . .
N N2 0.28923(6) 0.6275(2) 0.18964(16) 0.0284(5) Uani d . 1 . .
N N3 0.33361(6) 0.64112(19) 0.33688(15) 0.0230(5) Uani d . 1 . .
N N4 0.29295(8) 1.1427(3) 0.1053(2) 0.0640(10) Uani d . 1 . .
H H4A 0.3103 1.1712 0.0844 0.077 Uiso calc R 1 . .
H H4B 0.2718 1.1724 0.0845 0.077 Uiso calc R 1 . .
N N5 0.41670(6) 0.53040(19) 0.49884(15) 0.0235(5) Uani d . 1 . .
N N6 0.46858(6) 0.4129(2) 0.51736(16) 0.0274(5) Uani d . 1 . .
N N7 0.41832(5) 0.40206(18) 0.38452(14) 0.0212(5) Uani d . 1 . .
N N8 0.42558(9) -0.0979(2) 0.6145(2) 0.0587(9) Uani d . 1 . .
H H8A 0.4058 -0.1331 0.6145 0.070 Uiso calc R 1 . .
H H8B 0.4449 -0.1194 0.6557 0.070 Uiso calc R 1 . .
N N9 0.34589(6) 0.3841(2) 0.42168(16) 0.0274(5) Uani d . 1 . .
N N10 0.40774(6) 0.65618(19) 0.32242(15) 0.0239(5) Uani d . 1 . .
C C1 0.31931(7) 0.5951(2) 0.24867(18) 0.0229(5) Uani d . 1 . .
C C2 0.33096(8) 0.4491(2) 0.14931(19) 0.0298(6) Uani d . 1 . .
H H2 0.3454 0.3875 0.1357 0.036 Uiso calc R 1 . .
C C3 0.30007(8) 0.4755(3) 0.0844(2) 0.0339(7) Uani d . 1 . .
H H3 0.2927 0.4334 0.0262 0.041 Uiso calc R 1 . .
C C4 0.28045(8) 0.5663(3) 0.1082(2) 0.0344(7) Uani d . 1 . .
H H4 0.2593 0.5868 0.0638 0.041 Uiso calc R 1 . .
C C5 0.30980(7) 0.8664(2) 0.30240(18) 0.0239(6) Uani d . 1 . .
C C6 0.27690(8) 0.9142(3) 0.2684(2) 0.0373(7) Uani d . 1 . .
H H6 0.2579 0.8836 0.2900 0.045 Uiso calc R 1 . .
C C7 0.27134(8) 1.0056(3) 0.2037(2) 0.0443(8) Uani d . 1 . .
H H7 0.2486 1.0378 0.1813 0.053 Uiso calc R 1 . .
C C8 0.29878(8) 1.0518(3) 0.1703(2) 0.0342(7) Uani d . 1 . .
C C9 0.33169(8) 1.0030(3) 0.2045(2) 0.0348(7) Uani d . 1 . .
H H9 0.3507 1.0330 0.1827 0.042 Uiso calc R 1 . .
C C10 0.33721(7) 0.9114(3) 0.2697(2) 0.0318(6) Uani d . 1 . .
H H10 0.3599 0.8789 0.2924 0.038 Uiso calc R 1 . .
C C11 0.43653(7) 0.4463(2) 0.47028(17) 0.0224(5) Uani d . 1 . .
C C12 0.43111(8) 0.5883(2) 0.57944(19) 0.0296(6) Uani d . 1 . .
H H12 0.4181 0.6479 0.6014 0.036 Uiso calc R 1 . .
C C13 0.46446(8) 0.5632(3) 0.6311(2) 0.0353(7) Uani d . 1 . .
H H13 0.4750 0.6054 0.6876 0.042 Uiso calc R 1 . .
C C14 0.48192(7) 0.4741(3) 0.5973(2) 0.0335(7) Uani d . 1 . .
H H14 0.5048 0.4549 0.6329 0.040 Uiso calc R 1 . .
C C15 0.42831(7) 0.1675(2) 0.41761(18) 0.0235(5) Uani d . 1 . .
C C16 0.45886(7) 0.1330(2) 0.48288(19) 0.0267(6) Uani d . 1 . .
H H16 0.4804 0.1699 0.4823 0.032 Uiso calc R 1 . .
C C17 0.45791(8) 0.0452(2) 0.5484(2) 0.0336(7) Uani d . 1 . .
H H17 0.4788 0.0216 0.5926 0.040 Uiso calc R 1 . .
C C18 0.42632(9) -0.0092(3) 0.5502(2) 0.0376(7) Uani d . 1 . .
C C19 0.39586(9) 0.0261(3) 0.4843(2) 0.0381(7) Uani d . 1 . .
H H19 0.3743 -0.0107 0.4845 0.046 Uiso calc R 1 . .
C C20 0.39676(8) 0.1139(2) 0.4190(2) 0.0311(6) Uani d . 1 . .
H H20 0.3759 0.1379 0.3748 0.037 Uiso calc R 1 . .
C C21 0.35814(8) 0.3409(3) 0.5089(2) 0.0326(7) Uani d . 1 . .
H H21 0.3788 0.3751 0.5475 0.039 Uiso calc R 1 . .
C C22 0.34273(8) 0.2498(3) 0.5466(2) 0.0389(7) Uani d . 1 . .
H H22 0.3526 0.2225 0.6094 0.047 Uiso calc R 1 . .
C C23 0.31292(9) 0.1993(3) 0.4922(3) 0.0495(9) Uani d . 1 . .
H H23 0.3017 0.1359 0.5161 0.059 Uiso calc R 1 . .
C C24 0.29964(10) 0.2425(4) 0.4023(3) 0.0661(12) Uani d . 1 . .
H H24 0.2790 0.2096 0.3626 0.079 Uiso calc R 1 . .
C C25 0.31661(9) 0.3340(3) 0.3703(2) 0.0515(9) Uani d . 1 . .
H H25 0.3070 0.3635 0.3081 0.062 Uiso calc R 1 . .
C C26 0.41834(8) 0.6433(3) 0.2431(2) 0.0336(7) Uani d . 1 . .
H H26 0.4118 0.5732 0.2064 0.040 Uiso calc R 1 . .
C C27 0.43829(9) 0.7266(3) 0.2117(2) 0.0426(8) Uani d . 1 . .
H H27 0.4450 0.7142 0.1542 0.051 Uiso calc R 1 . .
C C28 0.44845(8) 0.8276(3) 0.2641(2) 0.0359(7) Uani d . 1 . .
H H28 0.4623 0.8860 0.2438 0.043 Uiso calc R 1 . .
C C29 0.43811(8) 0.8426(3) 0.3469(2) 0.0346(7) Uani d . 1 . .
H H29 0.4448 0.9113 0.3852 0.041 Uiso calc R 1 . .
C C30 0.41771(8) 0.7553(2) 0.3730(2) 0.0307(6) Uani d . 1 . .
H H30 0.4104 0.7662 0.4297 0.037 Uiso calc R 1 . .
H H5 0.5105(11) 0.168(4) 0.219(3) 0.082(15) Uiso d . 1 . .

loop_
_atom_site_aniso_label
_atom_site_aniso_U_11
_atom_site_aniso_U_22
_atom_site_aniso_U_33
_atom_site_aniso_U_12
_atom_site_aniso_U_13
_atom_site_aniso_U_23
Co1 0.0261(2) 0.02007(19) 0.02013(18) 0.00081(14) 0.00363(14) -0.00073(14)
S1 0.0264(3) 0.0205(3) 0.0191(3) -0.0007(3) 0.0067(3) -0.0014(2)
S2 0.0288(4) 0.0227(3) 0.0198(3) 0.0009(3) 0.0078(3) -0.0013(2)
O1 0.0332(11) 0.0287(10) 0.0203(9) -0.0015(8) 0.0018(8) -0.0045(8)
O2 0.0289(10) 0.0292(10) 0.0283(10) -0.0026(8) 0.0126(8) 0.0016(8)
O3 0.0420(12) 0.0340(11) 0.0222(10) 0.0031(9) 0.0015(9) -0.0070(8)
O4 0.0334(11) 0.0361(12) 0.0338(11) 0.0020(9) 0.0182(9) 0.0035(9)
O5 0.070(3) 0.0337(19) 0.054(2) 0.000 0.034(2) 0.000
N1 0.0275(12) 0.0222(11) 0.0201(11) 0.0008(9) 0.0064(9) -0.0005(9)
N2 0.0277(12) 0.0318(13) 0.0233(12) 0.0029(10) 0.0017(10) -0.0038(10)
N3 0.0259(12) 0.0223(12) 0.0195(11) 0.0035(9) 0.0035(9) -0.0014(9)
N4 0.0510(19) 0.072(2) 0.075(2) 0.0204(16) 0.0289(17) 0.0521(19)
N5 0.0290(12) 0.0236(12) 0.0182(11) -0.0032(9) 0.0064(9) -0.0018(9)
N6 0.0228(12) 0.0341(13) 0.0235(12) -0.0022(10) 0.0028(9) 0.0009(10)
N7 0.0240(12) 0.0194(11) 0.0191(11) -0.0002(8) 0.0033(9) -0.0022(8)
N8 0.089(3) 0.0385(17) 0.0559(19) -0.0041(16) 0.0324(18) 0.0179(14)
N9 0.0274(12) 0.0271(13) 0.0289(12) 0.0007(9) 0.0092(10) 0.0007(10)
N10 0.0273(12) 0.0226(12) 0.0214(11) 0.0050(9) 0.0052(9) 0.0018(9)
C1 0.0263(14) 0.0207(13) 0.0222(13) -0.0023(10) 0.0071(11) 0.0017(10)
C2 0.0361(16) 0.0270(15) 0.0286(15) 0.0002(12) 0.0126(13) -0.0068(12)
C3 0.0321(16) 0.0412(17) 0.0257(14) -0.0037(13) 0.0026(12) -0.0109(13)
C4 0.0295(16) 0.0438(18) 0.0266(15) 0.0023(13) 0.0010(12) -0.0039(13)
C5 0.0282(14) 0.0221(14) 0.0211(13) 0.0010(11) 0.0058(11) 0.0005(10)
C6 0.0324(16) 0.0361(17) 0.0483(19) 0.0067(13) 0.0192(15) 0.0154(14)
C7 0.0334(17) 0.047(2) 0.056(2) 0.0150(14) 0.0176(15) 0.0235(16)
C8 0.0379(17) 0.0331(16) 0.0338(16) 0.0054(13) 0.0135(13) 0.0102(13)
C9 0.0321(16) 0.0403(18) 0.0347(16) -0.0015(13) 0.0133(13) 0.0103(13)
C10 0.0256(15) 0.0366(17) 0.0329(16) 0.0025(12) 0.0068(12) 0.0068(13)
C11 0.0270(14) 0.0214(13) 0.0196(12) -0.0045(10) 0.0075(11) 0.0014(10)
C12 0.0392(17) 0.0283(15) 0.0237(14) -0.0078(12) 0.0124(12) -0.0038(11)
C13 0.0368(17) 0.0457(18) 0.0219(14) -0.0129(14) 0.0045(13) -0.0094(13)
C14 0.0250(15) 0.0484(18) 0.0240(14) -0.0066(13) 0.0005(12) 0.0008(13)
C15 0.0296(14) 0.0183(13) 0.0241(13) 0.0004(10) 0.0094(11) -0.0022(10)
C16 0.0327(15) 0.0227(14) 0.0261(14) -0.0010(11) 0.0099(12) -0.0024(11)
C17 0.0467(19) 0.0267(15) 0.0267(15) 0.0021(13) 0.0078(13) -0.0005(12)
C18 0.061(2) 0.0236(15) 0.0347(17) 0.0010(14) 0.0249(16) -0.0014(12)
C19 0.0451(19) 0.0239(15) 0.054(2) -0.0077(13) 0.0279(16) -0.0054(14)
C20 0.0302(15) 0.0237(14) 0.0411(17) -0.0003(11) 0.0120(13) -0.0040(12)
C21 0.0344(16) 0.0353(17) 0.0283(15) -0.0069(13) 0.0083(13) 0.0007(12)
C22 0.0427(18) 0.0438(18) 0.0321(16) -0.0025(14) 0.0130(14) 0.0088(14)
C23 0.048(2) 0.050(2) 0.050(2) -0.0153(16) 0.0130(17) 0.0136(17)
C24 0.054(2) 0.082(3) 0.053(2) -0.042(2) -0.0043(19) 0.023(2)
C25 0.040(2) 0.068(2) 0.0388(19) -0.0234(17) -0.0046(15) 0.0137(17)
C26 0.0466(19) 0.0306(16) 0.0249(15) -0.0012(13) 0.0116(13) -0.0042(12)
C27 0.062(2) 0.0409(19) 0.0319(17) -0.0024(16) 0.0254(16) -0.0008(14)
C28 0.0407(18) 0.0327(16) 0.0383(17) -0.0059(13) 0.0174(14) 0.0024(13)
C29 0.0436(18) 0.0268(16) 0.0346(16) -0.0079(13) 0.0123(14) -0.0055(12)
C30 0.0416(17) 0.0259(15) 0.0271(15) -0.0017(12) 0.0135(13) -0.0041(11)

loop_
_atom_type_symbol
_atom_type_description
_atom_type_scat_dispersion_real
_atom_type_scat_dispersion_imag
_atom_type_scat_source
C C 0.0033 0.0016 'International Tables Vol C Tables 4.2.6.8 and 6.1.1.4'
H H 0.0000 0.0000 'International Tables Vol C Tables 4.2.6.8 and 6.1.1.4'
Co Co 0.3494 0.9721 'International Tables Vol C Tables 4.2.6.8 and 6.1.1.4'
N N 0.0061 0.0033 'International Tables Vol C Tables 4.2.6.8 and 6.1.1.4'
O O 0.0106 0.0060 'International Tables Vol C Tables 4.2.6.8 and 6.1.1.4'
S S 0.1246 0.1234 'International Tables Vol C Tables 4.2.6.8 and 6.1.1.4'

loop_
_geom_angle_atom_site_label_1
_geom_angle_atom_site_label_2
_geom_angle_atom_site_label_3
_geom_angle_site_symmetry_1
_geom_angle_site_symmetry_3
_geom_angle
_geom_angle_publ_flag
N7 Co1 N1 . . 112.97(8) ?
N7 Co1 N3 . . 174.43(8) ?
N1 Co1 N3 . . 62.84(8) ?
N7 Co1 N5 . . 62.69(8) ?
N1 Co1 N5 . . 173.41(8) ?
N3 Co1 N5 . . 121.11(8) ?
N7 Co1 N10 . . 88.64(8) ?
N1 Co1 N10 . . 92.61(8) ?
N3 Co1 N10 . . 87.91(8) ?
N5 Co1 N10 . . 82.50(8) ?
N7 Co1 N9 . . 91.00(8) ?
N1 Co1 N9 . . 90.65(8) ?
N3 Co1 N9 . . 92.70(8) ?
N5 Co1 N9 . . 94.33(8) ?
N10 Co1 N9 . . 176.60(8) ?
O2 S1 O1 . . 115.23(11) ?
O2 S1 N3 . . 112.88(11) ?
O1 S1 N3 . . 104.94(11) ?
O2 S1 C5 . . 106.95(12) ?
O1 S1 C5 . . 109.53(12) ?
N3 S1 C5 . . 107.05(12) ?
O3 S2 O4 . . 116.35(12) ?
O3 S2 N7 . . 105.41(11) ?
O4 S2 N7 . . 111.97(12) ?
O3 S2 C15 . . 108.95(12) ?
O4 S2 C15 . . 106.96(12) ?
N7 S2 C15 . . 106.82(11) ?
C2 N1 C1 . . 117.7(2) ?
C2 N1 Co1 . . 147.23(19) ?
C1 N1 Co1 . . 94.47(15) ?
C1 N2 C4 . . 114.9(2) ?
C1 N3 S1 . . 123.99(18) ?
C1 N3 Co1 . . 94.06(15) ?
S1 N3 Co1 . . 141.87(13) ?
C8 N4 H4A . . 120.0 ?
C8 N4 H4B . . 120.0 ?
H4A N4 H4B . . 120.0 ?
C12 N5 C11 . . 117.1(2) ?
C12 N5 Co1 . . 149.3(2) ?
C11 N5 Co1 . . 92.62(15) ?
C11 N6 C14 . . 114.6(2) ?
C11 N7 S2 . . 123.98(18) ?
C11 N7 Co1 . . 95.79(16) ?
S2 N7 Co1 . . 139.33(12) ?
C18 N8 H8A . . 120.0 ?
C18 N8 H8B . . 120.0 ?
H8A N8 H8B . . 120.0 ?
C21 N9 C25 . . 115.9(3) ?
C21 N9 Co1 . . 119.55(19) ?
C25 N9 Co1 . . 124.4(2) ?
C26 N10 C30 . . 117.0(2) ?
C26 N10 Co1 . . 120.87(18) ?
C30 N10 Co1 . . 122.14(18) ?
N2 C1 N1 . . 125.2(2) ?
N2 C1 N3 . . 126.4(2) ?
N1 C1 N3 . . 108.4(2) ?
N1 C2 C3 . . 121.2(3) ?
N1 C2 H2 . . 119.4 ?
C3 C2 H2 . . 119.4 ?
C2 C3 C4 . . 116.6(3) ?
C2 C3 H3 . . 121.7 ?
C4 C3 H3 . . 121.7 ?
N2 C4 C3 . . 124.5(3) ?
N2 C4 H4 . . 117.8 ?
C3 C4 H4 . . 117.8 ?
C6 C5 C10 . . 119.0(3) ?
C6 C5 S1 . . 120.4(2) ?
C10 C5 S1 . . 120.5(2) ?
C7 C6 C5 . . 120.7(3) ?
C7 C6 H6 . . 119.7 ?
C5 C6 H6 . . 119.7 ?
C6 C7 C8 . . 120.8(3) ?
C6 C7 H7 . . 119.6 ?
C8 C7 H7 . . 119.6 ?
N4 C8 C9 . . 121.4(3) ?
N4 C8 C7 . . 120.4(3) ?
C9 C8 C7 . . 118.2(3) ?
C10 C9 C8 . . 120.9(3) ?
C10 C9 H9 . . 119.6 ?
C8 C9 H9 . . 119.6 ?
C9 C10 C5 . . 120.4(3) ?
C9 C10 H10 . . 119.8 ?
C5 C10 H10 . . 119.8 ?
N6 C11 N5 . . 125.9(2) ?
N6 C11 N7 . . 125.5(2) ?
N5 C11 N7 . . 108.6(2) ?
N5 C12 C13 . . 121.3(3) ?
N5 C12 H12 . . 119.4 ?
C13 C12 H12 . . 119.4 ?
C12 C13 C14 . . 117.0(3) ?
C12 C13 H13 . . 121.5 ?
C14 C13 H13 . . 121.5 ?
N6 C14 C13 . . 124.1(3) ?
N6 C14 H14 . . 117.9 ?
C13 C14 H14 . . 117.9 ?
C16 C15 C20 . . 119.9(3) ?
C16 C15 S2 . . 120.6(2) ?
C20 C15 S2 . . 119.5(2) ?
C17 C16 C15 . . 120.0(3) ?
C17 C16 H16 . . 120.0 ?
C15 C16 H16 . . 120.0 ?
C16 C17 C18 . . 120.4(3) ?
C16 C17 H17 . . 119.8 ?
C18 C17 H17 . . 119.8 ?
N8 C18 C19 . . 120.7(3) ?
N8 C18 C17 . . 120.2(3) ?
C19 C18 C17 . . 119.0(3) ?
C20 C19 C18 . . 120.6(3) ?
C20 C19 H19 . . 119.7 ?
C18 C19 H19 . . 119.7 ?
C19 C20 C15 . . 120.0(3) ?
C19 C20 H20 . . 120.0 ?
C15 C20 H20 . . 120.0 ?
N9 C21 C22 . . 124.1(3) ?
N9 C21 H21 . . 117.9 ?
C22 C21 H21 . . 117.9 ?
C23 C22 C21 . . 118.9(3) ?
C23 C22 H22 . . 120.6 ?
C21 C22 H22 . . 120.6 ?
C22 C23 C24 . . 118.2(3) ?
C22 C23 H23 . . 120.9 ?
C24 C23 H23 . . 120.9 ?
C23 C24 C25 . . 119.1(3) ?
C23 C24 H24 . . 120.4 ?
C25 C24 H24 . . 120.4 ?
N9 C25 C24 . . 123.8(3) ?
N9 C25 H25 . . 118.1 ?
C24 C25 H25 . . 118.1 ?
N10 C26 C27 . . 123.2(3) ?
N10 C26 H26 . . 118.4 ?
C27 C26 H26 . . 118.4 ?
C28 C27 C26 . . 119.4(3) ?
C28 C27 H27 . . 120.3 ?
C26 C27 H27 . . 120.3 ?
C27 C28 C29 . . 118.6(3) ?
C27 C28 H28 . . 120.7 ?
C29 C28 H28 . . 120.7 ?
C28 C29 C30 . . 118.5(3) ?
C28 C29 H29 . . 120.8 ?
C30 C29 H29 . . 120.8 ?
N10 C30 C29 . . 123.4(3) ?
N10 C30 H30 . . 118.3 ?
C29 C30 H30 . . 118.3 ?

loop_
_geom_bond_atom_site_label_1
_geom_bond_atom_site_label_2
_geom_bond_site_symmetry_2
_geom_bond_distance
_geom_bond_publ_flag
Co1 N7 . 2.091(2) ?
Co1 N1 . 2.124(2) ?
Co1 N3 . 2.132(2) ?
Co1 N5 . 2.168(2) ?
Co1 N10 . 2.193(2) ?
Co1 N9 . 2.196(2) ?
S1 O2 . 1.4436(19) ?
S1 O1 . 1.4466(19) ?
S1 N3 . 1.605(2) ?
S1 C5 . 1.757(3) ?
S2 O3 . 1.443(2) ?
S2 O4 . 1.449(2) ?
S2 N7 . 1.599(2) ?
S2 C15 . 1.751(3) ?
O5 H5 . 0.89(4) ?
N1 C2 . 1.334(3) ?
N1 C1 . 1.366(3) ?
N2 C1 . 1.332(3) ?
N2 C4 . 1.339(3) ?
N3 C1 . 1.368(3) ?
N4 C8 . 1.373(4) ?
N4 H4A . 0.8800 ?
N4 H4B . 0.8800 ?
N5 C12 . 1.338(3) ?
N5 C11 . 1.360(3) ?
N6 C11 . 1.335(3) ?
N6 C14 . 1.342(3) ?
N7 C11 . 1.368(3) ?
N8 C18 . 1.373(4) ?
N8 H8A . 0.8800 ?
N8 H8B . 0.8800 ?
N9 C21 . 1.332(4) ?
N9 C25 . 1.335(4) ?
N10 C26 . 1.334(3) ?
N10 C30 . 1.339(3) ?
C2 C3 . 1.376(4) ?
C2 H2 . 0.9500 ?
C3 C4 . 1.379(4) ?
C3 H3 . 0.9500 ?
C4 H4 . 0.9500 ?
C5 C6 . 1.380(4) ?
C5 C10 . 1.386(4) ?
C6 C7 . 1.374(4) ?
C6 H6 . 0.9500 ?
C7 C8 . 1.398(4) ?
C7 H7 . 0.9500 ?
C8 C9 . 1.386(4) ?
C9 C10 . 1.381(4) ?
C9 H9 . 0.9500 ?
C10 H10 . 0.9500 ?
C12 C13 . 1.375(4) ?
C12 H12 . 0.9500 ?
C13 C14 . 1.376(4) ?
C13 H13 . 0.9500 ?
C14 H14 . 0.9500 ?
C15 C16 . 1.392(4) ?
C15 C20 . 1.392(4) ?
C16 C17 . 1.380(4) ?
C16 H16 . 0.9500 ?
C17 C18 . 1.399(4) ?
C17 H17 . 0.9500 ?
C18 C19 . 1.396(5) ?
C19 C20 . 1.378(4) ?
C19 H19 . 0.9500 ?
C20 H20 . 0.9500 ?
C21 C22 . 1.376(4) ?
C21 H21 . 0.9500 ?
C22 C23 . 1.368(5) ?
C22 H22 . 0.9500 ?
C23 C24 . 1.372(5) ?
C23 H23 . 0.9500 ?
C24 C25 . 1.373(5) ?
C24 H24 . 0.9500 ?
C25 H25 . 0.9500 ?
C26 C27 . 1.376(4) ?
C26 H26 . 0.9500 ?
C27 C28 . 1.371(4) ?
C27 H27 . 0.9500 ?
C28 C29 . 1.379(4) ?
C28 H28 . 0.9500 ?
C29 C30 . 1.385(4) ?
C29 H29 . 0.9500 ?
C30 H30 . 0.9500 ?

loop_
_geom_hbond_atom_site_label_D
_geom_hbond_atom_site_label_H
_geom_hbond_atom_site_label_A
_geom_hbond_site_symmetry_A
_geom_hbond_distance_DH
_geom_hbond_distance_HA
_geom_hbond_distance_DA
_geom_hbond_angle_DHA
N4 H4A O1 6_575 0.88 2.44 3.266(3) 156.9
N4 H4B O2 4 0.88 2.30 3.108(4) 152.2
N8 H8A O3 6_556 0.88 2.54 3.084(3) 120.3
N8 H8B O5 5_656 0.88 2.26 3.114(4) 162.1
O5 H5 O4 2_655 0.89(4) 1.91(4) 2.785(3) 169(4)

loop_
_geom_torsion_atom_site_label_1
_geom_torsion_atom_site_label_2
_geom_torsion_atom_site_label_3
_geom_torsion_atom_site_label_4
_geom_torsion_site_symmetry_1
_geom_torsion_site_symmetry_2
_geom_torsion_site_symmetry_3
_geom_torsion_site_symmetry_4
_geom_torsion
_geom_torsion_publ_flag
N7 Co1 N1 C2 . . . . 12.2(4) ?
N3 Co1 N1 C2 . . . . -171.9(4) ?
N10 Co1 N1 C2 . . . . 101.8(3) ?
N9 Co1 N1 C2 . . . . -79.2(3) ?
N7 Co1 N1 C1 . . . . -178.81(14) ?
N3 Co1 N1 C1 . . . . -2.87(14) ?
N10 Co1 N1 C1 . . . . -89.18(15) ?
N9 Co1 N1 C1 . . . . 89.83(15) ?
O2 S1 N3 C1 . . . . 63.1(2) ?
O1 S1 N3 C1 . . . . -170.7(2) ?
C5 S1 N3 C1 . . . . -54.3(2) ?
O2 S1 N3 Co1 . . . . -112.6(2) ?
O1 S1 N3 Co1 . . . . 13.6(2) ?
C5 S1 N3 Co1 . . . . 130.0(2) ?
N1 Co1 N3 C1 . . . . 2.87(14) ?
N5 Co1 N3 C1 . . . . 176.82(14) ?
N10 Co1 N3 C1 . . . . 96.88(15) ?
N9 Co1 N3 C1 . . . . -86.47(16) ?
N1 Co1 N3 S1 . . . . 179.3(2) ?
N5 Co1 N3 S1 . . . . -6.7(2) ?
N10 Co1 N3 S1 . . . . -86.7(2) ?
N9 Co1 N3 S1 . . . . 90.0(2) ?
N7 Co1 N5 C12 . . . . 169.1(4) ?
N3 Co1 N5 C12 . . . . -6.3(4) ?
N10 Co1 N5 C12 . . . . 76.7(4) ?
N9 Co1 N5 C12 . . . . -102.0(4) ?
N7 Co1 N5 C11 . . . . 3.19(14) ?
N3 Co1 N5 C11 . . . . -172.13(14) ?
N10 Co1 N5 C11 . . . . -89.16(15) ?
N9 Co1 N5 C11 . . . . 92.08(15) ?
O3 S2 N7 C11 . . . . 174.9(2) ?
O4 S2 N7 C11 . . . . -57.6(2) ?
C15 S2 N7 C11 . . . . 59.1(2) ?
O3 S2 N7 Co1 . . . . 8.7(2) ?
O4 S2 N7 Co1 . . . . 136.13(18) ?
C15 S2 N7 Co1 . . . . -107.1(2) ?
N1 Co1 N7 C11 . . . . 171.33(14) ?
N5 Co1 N7 C11 . . . . -3.19(14) ?
N10 Co1 N7 C11 . . . . 79.07(15) ?
N9 Co1 N7 C11 . . . . -97.55(15) ?
N1 Co1 N7 S2 . . . . -20.1(2) ?
N5 Co1 N7 S2 . . . . 165.4(2) ?
N10 Co1 N7 S2 . . . . -112.37(19) ?
N9 Co1 N7 S2 . . . . 71.01(19) ?
N7 Co1 N9 C21 . . . . 59.8(2) ?
N1 Co1 N9 C21 . . . . 172.8(2) ?
N3 Co1 N9 C21 . . . . -124.3(2) ?
N5 Co1 N9 C21 . . . . -2.9(2) ?
N7 Co1 N9 C25 . . . . -114.9(3) ?
N1 Co1 N9 C25 . . . . -1.9(3) ?
N3 Co1 N9 C25 . . . . 60.9(3) ?
N5 Co1 N9 C25 . . . . -177.6(3) ?
N7 Co1 N10 C26 . . . . 64.3(2) ?
N1 Co1 N10 C26 . . . . -48.6(2) ?
N3 Co1 N10 C26 . . . . -111.3(2) ?
N5 Co1 N10 C26 . . . . 127.0(2) ?
N7 Co1 N10 C30 . . . . -114.7(2) ?
N1 Co1 N10 C30 . . . . 132.3(2) ?
N3 Co1 N10 C30 . . . . 69.6(2) ?
N5 Co1 N10 C30 . . . . -52.1(2) ?
C4 N2 C1 N1 . . . . 1.2(4) ?
C4 N2 C1 N3 . . . . -178.2(3) ?
C2 N1 C1 N2 . . . . -1.9(4) ?
Co1 N1 C1 N2 . . . . -175.3(2) ?
C2 N1 C1 N3 . . . . 177.5(2) ?
Co1 N1 C1 N3 . . . . 4.2(2) ?
S1 N3 C1 N2 . . . . -2.1(4) ?
Co1 N3 C1 N2 . . . . 175.3(2) ?
S1 N3 C1 N1 . . . . 178.46(17) ?
Co1 N3 C1 N1 . . . . -4.2(2) ?
C1 N1 C2 C3 . . . . 1.1(4) ?
Co1 N1 C2 C3 . . . . 168.7(2) ?
N1 C2 C3 C4 . . . . 0.4(4) ?
C1 N2 C4 C3 . . . . 0.4(4) ?
C2 C3 C4 N2 . . . . -1.1(5) ?
O2 S1 C5 C6 . . . . 1.9(3) ?
O1 S1 C5 C6 . . . . -123.6(2) ?
N3 S1 C5 C6 . . . . 123.1(2) ?
O2 S1 C5 C10 . . . . -176.3(2) ?
O1 S1 C5 C10 . . . . 58.2(3) ?
N3 S1 C5 C10 . . . . -55.0(3) ?
C10 C5 C6 C7 . . . . -0.5(5) ?
S1 C5 C6 C7 . . . . -178.7(3) ?
C5 C6 C7 C8 . . . . 0.4(5) ?
C6 C7 C8 N4 . . . . 179.7(3) ?
C6 C7 C8 C9 . . . . -0.1(5) ?
N4 C8 C9 C10 . . . . -179.8(3) ?
C7 C8 C9 C10 . . . . -0.1(5) ?
C8 C9 C10 C5 . . . . -0.1(5) ?
C6 C5 C10 C9 . . . . 0.3(4) ?
S1 C5 C10 C9 . . . . 178.5(2) ?
C14 N6 C11 N5 . . . . -3.2(4) ?
C14 N6 C11 N7 . . . . 176.1(2) ?
C12 N5 C11 N6 . . . . 2.9(4) ?
Co1 N5 C11 N6 . . . . 174.8(2) ?
C12 N5 C11 N7 . . . . -176.5(2) ?
Co1 N5 C11 N7 . . . . -4.6(2) ?
S2 N7 C11 N6 . . . . 14.3(4) ?
Co1 N7 C11 N6 . . . . -174.6(2) ?
S2 N7 C11 N5 . . . . -166.26(17) ?
Co1 N7 C11 N5 . . . . 4.8(2) ?
C11 N5 C12 C13 . . . . -0.3(4) ?
Co1 N5 C12 C13 . . . . -164.4(3) ?
N5 C12 C13 C14 . . . . -1.5(4) ?
C11 N6 C14 C13 . . . . 1.2(4) ?
C12 C13 C14 N6 . . . . 1.0(4) ?
O3 S2 C15 C16 . . . . 151.9(2) ?
O4 S2 C15 C16 . . . . 25.3(2) ?
N7 S2 C15 C16 . . . . -94.7(2) ?
O3 S2 C15 C20 . . . . -31.5(2) ?
O4 S2 C15 C20 . . . . -158.0(2) ?
N7 S2 C15 C20 . . . . 81.9(2) ?
C20 C15 C16 C17 . . . . 0.4(4) ?
S2 C15 C16 C17 . . . . 177.0(2) ?
C15 C16 C17 C18 . . . . -0.4(4) ?
C16 C17 C18 N8 . . . . 178.9(3) ?
C16 C17 C18 C19 . . . . 0.4(4) ?
N8 C18 C19 C20 . . . . -179.1(3) ?
C17 C18 C19 C20 . . . . -0.5(4) ?
C18 C19 C20 C15 . . . . 0.6(4) ?
C16 C15 C20 C19 . . . . -0.6(4) ?
S2 C15 C20 C19 . . . . -177.2(2) ?
C25 N9 C21 C22 . . . . 0.6(5) ?
Co1 N9 C21 C22 . . . . -174.6(2) ?
N9 C21 C22 C23 . . . . 0.0(5) ?
C21 C22 C23 C24 . . . . -0.4(6) ?
C22 C23 C24 C25 . . . . 0.1(6) ?
C21 N9 C25 C24 . . . . -0.9(6) ?
Co1 N9 C25 C24 . . . . 174.0(3) ?
C23 C24 C25 N9 . . . . 0.6(7) ?
C30 N10 C26 C27 . . . . -0.7(4) ?
Co1 N10 C26 C27 . . . . -179.8(2) ?
N10 C26 C27 C28 . . . . 0.9(5) ?
C26 C27 C28 C29 . . . . -0.3(5) ?
C27 C28 C29 C30 . . . . -0.4(5) ?
C26 N10 C30 C29 . . . . -0.1(4) ?
Co1 N10 C30 C29 . . . . 179.0(2) ?
C28 C29 C30 N10 . . . . 0.7(5) ?
